data_4028430
loop_
_publ_author_name
'Yasuhiro Kubota'
'Yousuke Ozaki'
'Kazumasa Funabiki'
'Masaki Matsui'

_publ_section_title
;
 Synthesis and Fluorescence Properties of Pyrimidine Mono- and Bisboron
 Complexes
;
_journal_name_full 'Journal of Organic Chemistry'
_journal_page_first 7058
_journal_page_last 7067
_journal_paper_doi 10.1021/jo400879g
_journal_volume 78
_journal_year 2013
_chemical_formula_moiety 'C13 H7 B Cl F5 N2 O'
_chemical_formula_sum 'C13 H7 B Cl F5 N2 O'
_chemical_formula_weight 348.47
_chemical_name_systematic
; 
 ? 
;
_space_group_IT_number 14
_symmetry_cell_setting monoclinic
_symmetry_space_group_name_Hall '-P 2ybc'
_symmetry_space_group_name_H-M 'P 1 21/c 1'
_atom_sites_solution_hydrogens geom
_atom_sites_solution_primary direct
_atom_sites_solution_secondary difmap
_audit_creation_method SHELXL-97
_cell_angle_alpha 90.00
_cell_angle_beta 109.344(15)
_cell_angle_gamma 90.00
_cell_formula_units_Z 4
_cell_length_a 8.092(3)
_cell_length_b 18.482(5)
_cell_length_c 10.059(4)
_cell_measurement_temperature 293(2)
_cell_volume 1419.5(9)
_computing_structure_refinement 'SHELXL-97 (Sheldrick, 1997)'
_computing_structure_solution 'SHELXS-97 (Sheldrick, 1990)'
_diffrn_ambient_temperature 293(2)
_diffrn_measured_fraction_theta_full 0.976
_diffrn_measured_fraction_theta_max 0.976
_diffrn_radiation_monochromator graphite
_diffrn_radiation_source 'fine-focus sealed tube'
_diffrn_radiation_type MoK\a
_diffrn_radiation_wavelength 0.71075
_diffrn_reflns_av_R_equivalents 0.0321
_diffrn_reflns_av_sigmaI/netI 0.0241
_diffrn_reflns_limit_h_max 10
_diffrn_reflns_limit_h_min -10
_diffrn_reflns_limit_k_max 24
_diffrn_reflns_limit_k_min -24
_diffrn_reflns_limit_l_max 13
_diffrn_reflns_limit_l_min -12
_diffrn_reflns_number 14459
_diffrn_reflns_theta_full 27.63
_diffrn_reflns_theta_max 27.63
_diffrn_reflns_theta_min 2.41
_exptl_absorpt_coefficient_mu 0.329
_exptl_absorpt_correction_T_max 0.9371
_exptl_absorpt_correction_T_min 0.9371
_exptl_absorpt_correction_type integration
_exptl_crystal_colour colorless
_exptl_crystal_density_diffrn 1.631
_exptl_crystal_description needle
_exptl_crystal_F_000 696
_exptl_crystal_size_max 0.20
_exptl_crystal_size_mid 0.20
_exptl_crystal_size_min 0.20
_refine_diff_density_max 0.564
_refine_diff_density_min -0.366
_refine_diff_density_rms 0.055
_refine_ls_extinction_method none
_refine_ls_goodness_of_fit_ref 1.069
_refine_ls_hydrogen_treatment constr
_refine_ls_matrix_type full
_refine_ls_number_parameters 208
_refine_ls_number_reflns 3227
_refine_ls_number_restraints 0
_refine_ls_restrained_S_all 1.069
_refine_ls_R_factor_all 0.0779
_refine_ls_R_factor_gt 0.0609
_refine_ls_shift/su_max 0.000
_refine_ls_shift/su_mean 0.000
_refine_ls_structure_factor_coef Fsqd
_refine_ls_weighting_details 'calc w=1/[\s^2^(Fo^2^)+(0.0788P)^2^+0.7151P] where P=(Fo^2^+2Fc^2^)/3'
_refine_ls_weighting_scheme calc
_refine_ls_wR_factor_gt 0.1538
_refine_ls_wR_factor_ref 0.1670
_reflns_number_gt 2516
_reflns_number_total 3227
_reflns_threshold_expression >2sigma(I)
_cod_data_source_file jo400879g_si_002.cif
_cod_data_source_block crystalclear
_cod_original_sg_symbol_H-M 'P 21/c'
_cod_database_code 4028430

loop_
_symmetry_equiv_pos_as_xyz
'x, y, z'
'-x, y+1/2, -z+1/2'
'-x, -y, -z'
'x, -y-1/2, z-1/2'

loop_
_atom_site_label
_atom_site_type_symbol
_atom_site_fract_x
_atom_site_fract_y
_atom_site_fract_z
_atom_site_U_iso_or_equiv
_atom_site_adp_type
_atom_site_occupancy
_atom_site_symmetry_multiplicity
_atom_site_calc_flag
_atom_site_refinement_flags
B1 B -0.1783(4) 0.49946(15) 0.7666(3) 0.0419(6) Uani 1 1 d .
O1 O -0.2651(3) 0.52643(10) 0.62451(18) 0.0563(5) Uani 1 1 d .
C1 C -0.2438(3) 0.49778(12) 0.5108(2) 0.0382(5) Uani 1 1 d .
C2 C -0.1723(4) 0.43157(13) 0.5130(3) 0.0464(6) Uani 1 1 d .
H2 H -0.1557 0.4140 0.4317 0.056 Uiso 1 1 calc R
C3 C -0.1219(3) 0.38807(12) 0.6364(2) 0.0391(5) Uani 1 1 d .
N1 N -0.1314(3) 0.41659(10) 0.75880(19) 0.0386(4) Uani 1 1 d .
C4 C -0.0648(4) 0.31647(13) 0.6392(3) 0.0469(6) Uani 1 1 d .
H4 H -0.0522 0.2947 0.5598 0.056 Uiso 1 1 calc R
C5 C -0.0919(4) 0.37498(14) 0.8744(3) 0.0507(6) Uani 1 1 d .
H5 H -0.1007 0.3960 0.9558 0.061 Uiso 1 1 calc R
N2 N -0.0420(4) 0.30711(12) 0.8822(2) 0.0549(6) Uani 1 1 d .
C6 C -0.3070(3) 0.54378(12) 0.3834(2) 0.0399(5) Uani 1 1 d .
C7 C -0.3808(4) 0.61091(14) 0.3917(3) 0.0503(6) Uani 1 1 d .
H7 H -0.3906 0.6265 0.4767 0.060 Uiso 1 1 calc R
C8 C -0.4397(4) 0.65467(15) 0.2729(3) 0.0566(7) Uani 1 1 d .
H8 H -0.4902 0.6993 0.2782 0.068 Uiso 1 1 calc R
C9 C -0.4237(4) 0.63214(15) 0.1476(3) 0.0502(6) Uani 1 1 d .
C10 C -0.3501(4) 0.56599(16) 0.1379(3) 0.0517(6) Uani 1 1 d .
H10 H -0.3388 0.5511 0.0530 0.062 Uiso 1 1 calc R
C11 C -0.2934(4) 0.52199(15) 0.2551(3) 0.0478(6) Uani 1 1 d .
H11 H -0.2453 0.4770 0.2482 0.057 Uiso 1 1 calc R
C12 C -0.0284(4) 0.28003(13) 0.7634(3) 0.0467(6) Uani 1 1 d .
C13 C -0.4891(5) 0.67835(18) 0.0184(3) 0.0650(8) Uani 1 1 d .
Cl1 Cl 0.04162(13) 0.19171(4) 0.77334(8) 0.0700(3) Uani 1 1 d .
F1 F -0.0231(2) 0.53540(8) 0.82859(19) 0.0620(5) Uani 1 1 d .
F2 F -0.2870(2) 0.50567(10) 0.84414(17) 0.0625(5) Uani 1 1 d .
F3 F -0.5335(6) 0.74339(16) 0.0416(3) 0.1472(14) Uani 1 1 d .
F4 F -0.3767(4) 0.6868(2) -0.0461(3) 0.1582(17) Uani 1 1 d .
F5 F -0.6299(5) 0.65342(19) -0.0741(3) 0.1504(15) Uani 1 1 d .

loop_
_atom_site_aniso_label
_atom_site_aniso_U_11
_atom_site_aniso_U_22
_atom_site_aniso_U_33
_atom_site_aniso_U_23
_atom_site_aniso_U_13
_atom_site_aniso_U_12
B1 0.0573(16) 0.0360(13) 0.0363(13) -0.0058(10) 0.0206(12) 0.0023(11)
O1 0.0892(14) 0.0443(10) 0.0392(9) 0.0007(7) 0.0263(9) 0.0192(9)
C1 0.0455(12) 0.0375(11) 0.0326(11) -0.0039(8) 0.0143(9) -0.0034(9)
C2 0.0681(16) 0.0405(12) 0.0336(11) -0.0033(9) 0.0210(11) 0.0064(11)
C3 0.0488(12) 0.0329(11) 0.0358(11) -0.0035(8) 0.0143(10) -0.0032(9)
N1 0.0504(11) 0.0340(9) 0.0330(9) -0.0034(7) 0.0161(8) -0.0047(8)
C4 0.0659(16) 0.0352(12) 0.0396(12) -0.0073(9) 0.0175(12) 0.0012(11)
C5 0.0779(18) 0.0415(13) 0.0353(12) -0.0017(9) 0.0223(12) -0.0003(12)
N2 0.0834(16) 0.0402(11) 0.0411(11) 0.0040(9) 0.0205(11) 0.0017(11)
C6 0.0449(12) 0.0362(11) 0.0379(11) -0.0004(9) 0.0129(10) -0.0019(9)
C7 0.0670(16) 0.0415(13) 0.0394(12) -0.0030(10) 0.0136(12) 0.0076(12)
C8 0.0720(18) 0.0386(13) 0.0511(15) 0.0023(11) 0.0096(13) 0.0083(12)
C9 0.0510(14) 0.0490(14) 0.0458(14) 0.0079(11) 0.0098(11) -0.0049(11)
C10 0.0609(16) 0.0584(16) 0.0393(13) 0.0032(11) 0.0213(12) 0.0005(12)
C11 0.0570(15) 0.0472(13) 0.0431(13) 0.0016(10) 0.0220(12) 0.0075(11)
C12 0.0609(15) 0.0302(11) 0.0451(13) -0.0007(9) 0.0121(11) -0.0003(10)
C13 0.073(2) 0.0615(19) 0.0554(17) 0.0179(14) 0.0147(16) 0.0038(15)
Cl1 0.1079(7) 0.0363(4) 0.0601(4) 0.0043(3) 0.0203(4) 0.0156(4)
F1 0.0679(10) 0.0372(8) 0.0771(11) -0.0130(7) 0.0188(9) -0.0086(7)
F2 0.0813(12) 0.0631(10) 0.0584(10) -0.0026(8) 0.0437(9) 0.0102(8)
F3 0.249(4) 0.0853(19) 0.098(2) 0.0439(16) 0.046(2) 0.059(2)
F4 0.136(2) 0.218(4) 0.146(3) 0.133(3) 0.082(2) 0.064(2)
F5 0.148(3) 0.151(3) 0.0887(18) 0.0553(18) -0.0466(18) -0.036(2)

loop_
_atom_type_symbol
_atom_type_description
_atom_type_scat_dispersion_real
_atom_type_scat_dispersion_imag
_atom_type_scat_source
C C 0.0033 0.0016 'International Tables Vol C Tables 4.2.6.8 and 6.1.1.4'
H H 0.0000 0.0000 'International Tables Vol C Tables 4.2.6.8 and 6.1.1.4'
B B 0.0013 0.0007 'International Tables Vol C Tables 4.2.6.8 and 6.1.1.4'
N N 0.0061 0.0033 'International Tables Vol C Tables 4.2.6.8 and 6.1.1.4'
O O 0.0106 0.0060 'International Tables Vol C Tables 4.2.6.8 and 6.1.1.4'
F F 0.0171 0.0103 'International Tables Vol C Tables 4.2.6.8 and 6.1.1.4'
Cl Cl 0.1484 0.1585 'International Tables Vol C Tables 4.2.6.8 and 6.1.1.4'

loop_
_geom_angle_atom_site_label_1
_geom_angle_atom_site_label_2
_geom_angle_atom_site_label_3
_geom_angle
F2 B1 F1 111.5(2)
F2 B1 O1 110.0(2)
F1 B1 O1 110.5(2)
F2 B1 N1 108.7(2)
F1 B1 N1 106.9(2)
O1 B1 N1 109.11(18)
C1 O1 B1 123.6(2)
O1 C1 C2 121.8(2)
O1 C1 C6 114.3(2)
C2 C1 C6 123.9(2)
C1 C2 C3 121.6(2)
N1 C3 C4 117.7(2)
N1 C3 C2 119.0(2)
C4 C3 C2 123.4(2)
C5 N1 C3 119.5(2)
C5 N1 B1 120.18(19)
C3 N1 B1 120.24(19)
C12 C4 C3 117.1(2)
N2 C5 N1 125.4(2)
C5 N2 C12 114.9(2)
C7 C6 C11 118.7(2)
C7 C6 C1 119.5(2)
C11 C6 C1 121.7(2)
C8 C7 C6 120.0(2)
C9 C8 C7 120.2(3)
C8 C9 C10 120.6(2)
C8 C9 C13 120.6(3)
C10 C9 C13 118.8(3)
C9 C10 C11 119.5(2)
C10 C11 C6 121.1(2)
N2 C12 C4 125.4(2)
N2 C12 Cl1 115.29(19)
C4 C12 Cl1 119.3(2)
F4 C13 F5 106.3(4)
F4 C13 F3 105.1(3)
F5 C13 F3 103.2(3)
F4 C13 C9 113.6(3)
F5 C13 C9 113.3(3)
F3 C13 C9 114.3(3)

loop_
_geom_bond_atom_site_label_1
_geom_bond_atom_site_label_2
_geom_bond_distance
B1 F2 1.360(3)
B1 F1 1.374(3)
B1 O1 1.456(3)
B1 N1 1.586(3)
O1 C1 1.322(3)
C1 C2 1.351(3)
C1 C6 1.481(3)
C2 C3 1.421(3)
C3 N1 1.364(3)
C3 C4 1.399(3)
N1 C5 1.342(3)
C4 C12 1.362(4)
C5 N2 1.312(3)
N2 C12 1.334(3)
C6 C7 1.391(3)
C6 C11 1.391(3)
C7 C8 1.390(4)
C8 C9 1.374(4)
C9 C10 1.377(4)
C9 C13 1.497(4)
C10 C11 1.380(4)
C12 Cl1 1.720(3)
C13 F4 1.290(4)
C13 F5 1.294(4)
C13 F3 1.298(4)

loop_
_geom_torsion_atom_site_label_1
_geom_torsion_atom_site_label_2
_geom_torsion_atom_site_label_3
_geom_torsion_atom_site_label_4
_geom_torsion
F2 B1 O1 C1 -144.2(2)
F1 B1 O1 C1 92.3(3)
N1 B1 O1 C1 -25.1(3)
B1 O1 C1 C2 15.5(4)
B1 O1 C1 C6 -165.4(2)
O1 C1 C2 C3 2.4(4)
C6 C1 C2 C3 -176.7(2)
C1 C2 C3 N1 -6.0(4)
C1 C2 C3 C4 173.0(2)
C4 C3 N1 C5 -2.2(4)
C2 C3 N1 C5 176.9(2)
C4 C3 N1 B1 174.4(2)
C2 C3 N1 B1 -6.5(3)
F2 B1 N1 C5 -43.2(3)
F1 B1 N1 C5 77.3(3)
O1 B1 N1 C5 -163.1(2)
F2 B1 N1 C3 140.2(2)
F1 B1 N1 C3 -99.3(2)
O1 B1 N1 C3 20.3(3)
N1 C3 C4 C12 2.1(4)
C2 C3 C4 C12 -177.0(3)
C3 N1 C5 N2 0.5(4)
B1 N1 C5 N2 -176.0(3)
N1 C5 N2 C12 1.2(4)
O1 C1 C6 C7 0.1(3)
C2 C1 C6 C7 179.2(3)
O1 C1 C6 C11 179.5(2)
C2 C1 C6 C11 -1.3(4)
C11 C6 C7 C8 0.2(4)
C1 C6 C7 C8 179.7(2)
C6 C7 C8 C9 -0.7(5)
C7 C8 C9 C10 0.4(4)
C7 C8 C9 C13 179.1(3)
C8 C9 C10 C11 0.4(4)
C13 C9 C10 C11 -178.3(3)
C9 C10 C11 C6 -0.9(4)
C7 C6 C11 C10 0.6(4)
C1 C6 C11 C10 -178.9(2)
C5 N2 C12 C4 -1.3(4)
C5 N2 C12 Cl1 178.6(2)
C3 C4 C12 N2 -0.3(4)
C3 C4 C12 Cl1 179.75(19)
C8 C9 C13 F4 131.0(4)
C10 C9 C13 F4 -50.2(4)
C8 C9 C13 F5 -107.5(4)
C10 C9 C13 F5 71.2(4)
C8 C9 C13 F3 10.3(5)
C10 C9 C13 F3 -170.9(3)
